data_4028507
loop_
_publ_author_name
'Keith Ramig'
'Edyta M. Greer'
'David J. Szalda'
'Sasan Karimi'
'Allen Ko'
'Laura Boulos'
'Jiansan Gu'
'Nathan Dvorkin'
'Hema Bhramdat'
'Gopal Subramaniam'

_publ_section_title
;
 NMR Spectroscopic and Computational Study of Conformational Isomerism in
 Substituted 2-Aryl-3H-1-benzazepines: Toward Isolable Atropisomeric
 Benzazepine Enantiomers
;
_journal_name_full 'Journal of Organic Chemistry'
_journal_page_first 8028
_journal_page_last 8036
_journal_paper_doi 10.1021/jo4013089
_journal_volume 78
_journal_year 2013
_chemical_formula_moiety 'C23 H19 N'
_chemical_formula_sum 'C23 H19 N'
_chemical_formula_weight 309.39
_chemical_name_systematic
; 
 ? 
;
_space_group_IT_number 41
_symmetry_cell_setting orthorhombic
_symmetry_space_group_name_Hall 'A 2 -2ab'
_symmetry_space_group_name_H-M 'A b a 2'
_atom_sites_solution_hydrogens geom
_atom_sites_solution_primary direct
_atom_sites_solution_secondary difmap
_audit_creation_method SHELXL-97
_cell_angle_alpha 90.00
_cell_angle_beta 90.00
_cell_angle_gamma 90.00
_cell_formula_units_Z 8
_cell_length_a 13.2591(4)
_cell_length_b 25.5247(7)
_cell_length_c 10.0154(3)
_cell_measurement_reflns_used 6889
_cell_measurement_temperature 296(2)
_cell_measurement_theta_max 27.86
_cell_measurement_theta_min 2.67
_cell_volume 3389.56(17)
_computing_cell_refinement 'Bruker SAINT'
_computing_data_collection 'Bruker APEX2'
_computing_data_reduction 'Bruker SAINT'
_computing_molecular_graphics 'Bruker SHELXTL'
_computing_publication_material 'Bruker SHELXTL'
_computing_structure_refinement 'SHELXL-97 (Sheldrick, 1997)'
_computing_structure_solution 'SHELXS-97 (Sheldrick, 1990)'
_diffrn_ambient_temperature 296(2)
_diffrn_measured_fraction_theta_full 0.998
_diffrn_measured_fraction_theta_max 0.998
_diffrn_measurement_device_type 'Bruker APEX-II CCD'
_diffrn_measurement_method '\f and \w scans'
_diffrn_radiation_monochromator graphite
_diffrn_radiation_source 'fine-focus sealed tube'
_diffrn_radiation_type MoK\a
_diffrn_radiation_wavelength 0.71073
_diffrn_reflns_av_R_equivalents 0.0373
_diffrn_reflns_av_sigmaI/netI 0.0206
_diffrn_reflns_limit_h_max 16
_diffrn_reflns_limit_h_min -17
_diffrn_reflns_limit_k_max 33
_diffrn_reflns_limit_k_min -33
_diffrn_reflns_limit_l_max 12
_diffrn_reflns_limit_l_min -13
_diffrn_reflns_number 16296
_diffrn_reflns_theta_full 27.49
_diffrn_reflns_theta_max 27.49
_diffrn_reflns_theta_min 2.21
_diffrn_standards_number 0
_exptl_absorpt_coefficient_mu 0.070
_exptl_absorpt_correction_T_max 0.7460
_exptl_absorpt_correction_T_min 0.5998
_exptl_absorpt_correction_type multi-scan
_exptl_absorpt_process_details
; 
      SADABS Version 2007/2 (Sheldrick, Bruker AXS Inc.) 
;
_exptl_crystal_colour colorless
_exptl_crystal_density_diffrn 1.213
_exptl_crystal_description prism
_exptl_crystal_F_000 1312
_exptl_crystal_size_max .5
_exptl_crystal_size_mid .5
_exptl_crystal_size_min .4
_refine_diff_density_max 0.125
_refine_diff_density_min -0.133
_refine_diff_density_rms 0.026
_refine_ls_abs_structure_details 'Flack H D (1983), Acta Cryst. A39, 876-881'
_refine_ls_abs_structure_Flack 0(10)
_refine_ls_extinction_method none
_refine_ls_goodness_of_fit_ref 1.055
_refine_ls_hydrogen_treatment noref
_refine_ls_matrix_type full
_refine_ls_number_parameters 218
_refine_ls_number_reflns 2057
_refine_ls_number_restraints 1
_refine_ls_restrained_S_all 1.055
_refine_ls_R_factor_all 0.0421
_refine_ls_R_factor_gt 0.0346
_refine_ls_shift/su_max 0.000
_refine_ls_shift/su_mean 0.000
_refine_ls_structure_factor_coef Fsqd
_refine_ls_weighting_details 'calc w=1/[\s^2^(Fo^2^)+(0.0509P)^2^+0.5348P] where P=(Fo^2^+2Fc^2^)/3'
_refine_ls_weighting_scheme calc
_refine_ls_wR_factor_gt 0.0891
_refine_ls_wR_factor_ref 0.0943
_reflns_number_gt 1814
_reflns_number_total 2057
_reflns_threshold_expression >2sigma(I)
_cod_data_source_file jo4013089_si_002.cif
_cod_data_source_block 2g
_cod_database_code 4028507

loop_
_symmetry_equiv_pos_as_xyz
'x, y, z'
'-x, -y, z'
'-x+1/2, y+1/2, z'
'x+1/2, -y+1/2, z'
'x, y+1/2, z+1/2'
'-x, -y+1/2, z+1/2'
'-x+1/2, y+1, z+1/2'
'x+1/2, -y+1, z+1/2'

loop_
_atom_site_label
_atom_site_type_symbol
_atom_site_fract_x
_atom_site_fract_y
_atom_site_fract_z
_atom_site_U_iso_or_equiv
_atom_site_adp_type
_atom_site_occupancy
_atom_site_symmetry_multiplicity
_atom_site_calc_flag
_atom_site_refinement_flags
N1 N 0.93035(12) 0.83245(6) 0.09687(18) 0.0521(4) Uani 1 1 d .
C2 C 0.92778(13) 0.87311(6) 0.1710(2) 0.0475(4) Uani 1 1 d .
C3 C 1.02040(14) 0.90528(6) 0.2085(2) 0.0513(4) Uani 1 1 d .
H3 H 0.9969 0.9356 0.2599 0.062 Uiso 1 1 calc R
C4 C 1.08298(14) 0.87172(7) 0.3014(2) 0.0476(4) Uani 1 1 d .
C5 C 1.12125(14) 0.82578(7) 0.2592(2) 0.0512(4) Uani 1 1 d .
H5 H 1.1622 0.8079 0.3192 0.061 Uiso 1 1 calc R
C6 C 1.10576(15) 0.80105(7) 0.1304(2) 0.0515(4) Uani 1 1 d .
C7 C 1.01819(15) 0.80782(7) 0.0521(2) 0.0515(4) Uani 1 1 d .
C21 C 0.82687(15) 0.88945(7) 0.2215(2) 0.0508(4) Uani 1 1 d .
C22 C 0.74077(17) 0.87053(8) 0.1584(3) 0.0674(6) Uani 1 1 d .
H22 H 0.7474 0.8477 0.0866 0.081 Uiso 1 1 calc R
C23 C 0.64595(18) 0.88508(13) 0.2005(3) 0.0849(8) Uani 1 1 d .
H23 H 0.5893 0.8725 0.1561 0.102 Uiso 1 1 calc R
C24 C 0.6346(2) 0.91780(12) 0.3070(3) 0.0840(8) Uani 1 1 d .
H24 H 0.5704 0.9275 0.3351 0.101 Uiso 1 1 calc R
C25 C 0.7172(2) 0.93622(11) 0.3721(3) 0.0816(7) Uani 1 1 d .
H25 H 0.7093 0.9583 0.4452 0.098 Uiso 1 1 calc R
C26 C 0.81342(18) 0.92227(9) 0.3300(2) 0.0649(6) Uani 1 1 d .
H26 H 0.8694 0.9351 0.3753 0.078 Uiso 1 1 calc R
C41 C 1.10280(14) 0.89112(7) 0.4383(2) 0.0489(4) Uani 1 1 d .
C42 C 1.11304(15) 0.85742(8) 0.5460(2) 0.0577(5) Uani 1 1 d .
H42 H 1.1057 0.8216 0.5328 0.069 Uiso 1 1 calc R
C43 C 1.13394(17) 0.87606(10) 0.6724(3) 0.0675(6) Uani 1 1 d .
H43 H 1.1409 0.8527 0.7432 0.081 Uiso 1 1 calc R
C44 C 1.14447(17) 0.92883(11) 0.6943(2) 0.0701(6) Uani 1 1 d .
H44 H 1.1585 0.9413 0.7795 0.084 Uiso 1 1 calc R
C45 C 1.13425(19) 0.96295(9) 0.5900(3) 0.0730(6) Uani 1 1 d .
H45 H 1.1409 0.9988 0.6047 0.088 Uiso 1 1 calc R
C46 C 1.11420(19) 0.94464(8) 0.4631(2) 0.0645(5) Uani 1 1 d .
H46 H 1.1082 0.9683 0.3930 0.077 Uiso 1 1 calc R
C31 C 1.07743(17) 0.92632(9) 0.0868(3) 0.0668(6) Uani 1 1 d .
H31A H 1.1334 0.9472 0.1161 0.100 Uiso 1 1 calc R
H31B H 1.0329 0.9474 0.0337 0.100 Uiso 1 1 calc R
H31C H 1.1017 0.8975 0.0342 0.100 Uiso 1 1 calc R
C13 C 1.18112(16) 0.76740(7) 0.0816(3) 0.0615(5) Uani 1 1 d .
H13 H 1.2374 0.7606 0.1342 0.074 Uiso 1 1 calc R
C14 C 1.1736(2) 0.74425(8) -0.0421(3) 0.0674(6) Uani 1 1 d .
H14 H 1.2256 0.7231 -0.0733 0.081 Uiso 1 1 calc R
C15 C 1.0894(2) 0.75234(8) -0.1200(3) 0.0690(6) Uani 1 1 d .
H15 H 1.0852 0.7375 -0.2046 0.083 Uiso 1 1 calc R
C16 C 1.01154(18) 0.78243(7) -0.0719(2) 0.0622(5) Uani 1 1 d .
H16 H 0.9532 0.7861 -0.1225 0.075 Uiso 1 1 calc R

loop_
_atom_site_aniso_label
_atom_site_aniso_U_11
_atom_site_aniso_U_22
_atom_site_aniso_U_33
_atom_site_aniso_U_23
_atom_site_aniso_U_13
_atom_site_aniso_U_12
N1 0.0532(8) 0.0474(7) 0.0557(9) 0.0011(7) -0.0069(8) -0.0051(6)
C2 0.0488(9) 0.0439(8) 0.0500(9) 0.0051(8) -0.0072(8) -0.0036(6)
C3 0.0514(10) 0.0426(8) 0.0600(11) 0.0027(8) -0.0096(9) -0.0030(7)
C4 0.0426(9) 0.0462(8) 0.0541(10) 0.0037(8) -0.0050(8) -0.0060(7)
C5 0.0501(10) 0.0487(9) 0.0549(10) 0.0052(8) -0.0037(9) 0.0015(8)
C6 0.0581(10) 0.0409(8) 0.0556(11) 0.0032(8) 0.0023(9) -0.0032(7)
C7 0.0570(10) 0.0408(8) 0.0567(11) 0.0016(8) 0.0012(9) -0.0080(7)
C21 0.0518(9) 0.0467(8) 0.0537(10) 0.0108(8) -0.0032(8) -0.0022(7)
C22 0.0546(11) 0.0707(11) 0.0769(14) -0.0009(12) -0.0016(11) -0.0118(10)
C23 0.0518(12) 0.1065(19) 0.096(2) 0.0062(18) 0.0007(14) -0.0141(13)
C24 0.0584(13) 0.110(2) 0.0832(19) 0.0216(18) 0.0165(13) 0.0098(13)
C25 0.0780(17) 0.0966(17) 0.0701(16) -0.0005(14) 0.0079(14) 0.0157(13)
C26 0.0603(12) 0.0733(13) 0.0613(13) -0.0015(11) -0.0037(10) 0.0030(10)
C41 0.0412(8) 0.0500(9) 0.0554(10) 0.0001(8) -0.0013(8) -0.0022(7)
C42 0.0522(11) 0.0612(11) 0.0596(12) 0.0052(10) -0.0028(9) 0.0006(8)
C43 0.0618(12) 0.0851(15) 0.0556(12) 0.0114(12) -0.0008(11) -0.0018(11)
C44 0.0615(12) 0.0954(17) 0.0533(12) -0.0142(12) -0.0010(11) -0.0033(12)
C45 0.0840(16) 0.0624(12) 0.0725(15) -0.0131(12) -0.0069(13) -0.0045(11)
C46 0.0780(14) 0.0542(10) 0.0613(13) 0.0001(10) -0.0088(12) -0.0051(10)
C31 0.0666(13) 0.0604(11) 0.0734(14) 0.0194(11) -0.0113(12) -0.0169(10)
C13 0.0651(12) 0.0480(9) 0.0714(14) 0.0013(10) 0.0033(11) 0.0018(9)
C14 0.0797(15) 0.0495(10) 0.0731(14) -0.0027(11) 0.0169(13) 0.0007(10)
C15 0.0915(16) 0.0541(10) 0.0614(12) -0.0067(10) 0.0094(13) -0.0123(11)
C16 0.0733(13) 0.0534(10) 0.0597(12) -0.0041(9) -0.0022(11) -0.0124(9)

loop_
_atom_type_symbol
_atom_type_description
_atom_type_scat_dispersion_real
_atom_type_scat_dispersion_imag
_atom_type_scat_source
C C 0.0033 0.0000 'International Tables Vol C Tables 4.2.6.8 and 6.1.1.4'
H H 0.0000 0.0000 'International Tables Vol C Tables 4.2.6.8 and 6.1.1.4'
N N 0.0061 0.0000 'International Tables Vol C Tables 4.2.6.8 and 6.1.1.4'

loop_
_geom_angle_atom_site_label_1
_geom_angle_atom_site_label_2
_geom_angle_atom_site_label_3
_geom_angle
C2 N1 C7 125.06(16)
N1 C2 C21 116.67(16)
N1 C2 C3 124.03(17)
C21 C2 C3 119.30(16)
C4 C3 C2 106.75(13)
C4 C3 C31 114.66(17)
C2 C3 C31 113.01(17)
C4 C3 H3 107.4
C2 C3 H3 107.4
C31 C3 H3 107.4
C5 C4 C41 121.01(18)
C5 C4 C3 120.46(18)
C41 C4 C3 118.52(16)
C4 C5 C6 127.24(19)
C4 C5 H5 116.4
C6 C5 H5 116.4
C13 C6 C7 117.85(19)
C13 C6 C5 118.30(19)
C7 C6 C5 123.83(18)
N1 C7 C16 116.05(19)
N1 C7 C6 124.26(18)
C16 C7 C6 119.09(19)
C26 C21 C22 117.5(2)
C26 C21 C2 123.48(18)
C22 C21 C2 119.0(2)
C23 C22 C21 121.1(2)
C23 C22 H22 119.5
C21 C22 H22 119.5
C24 C23 C22 120.4(3)
C24 C23 H23 119.8
C22 C23 H23 119.8
C25 C24 C23 119.9(2)
C25 C24 H24 120.0
C23 C24 H24 120.0
C24 C25 C26 120.4(3)
C24 C25 H25 119.8
C26 C25 H25 119.8
C21 C26 C25 120.8(2)
C21 C26 H26 119.6
C25 C26 H26 119.6
C42 C41 C46 117.2(2)
C42 C41 C4 122.01(16)
C46 C41 C4 120.73(18)
C43 C42 C41 121.3(2)
C43 C42 H42 119.4
C41 C42 H42 119.4
C44 C43 C42 120.3(2)
C44 C43 H43 119.8
C42 C43 H43 119.8
C45 C44 C43 119.6(2)
C45 C44 H44 120.2
C43 C44 H44 120.2
C44 C45 C46 120.5(2)
C44 C45 H45 119.8
C46 C45 H45 119.8
C45 C46 C41 121.1(2)
C45 C46 H46 119.5
C41 C46 H46 119.5
C3 C31 H31A 109.5
C3 C31 H31B 109.5
H31A C31 H31B 109.5
C3 C31 H31C 109.5
H31A C31 H31C 109.5
H31B C31 H31C 109.5
C14 C13 C6 121.6(2)
C14 C13 H13 119.2
C6 C13 H13 119.2
C13 C14 C15 120.3(2)
C13 C14 H14 119.9
C15 C14 H14 119.9
C16 C15 C14 119.6(2)
C16 C15 H15 120.2
C14 C15 H15 120.2
C15 C16 C7 121.4(2)
C15 C16 H16 119.3
C7 C16 H16 119.3

loop_
_geom_bond_atom_site_label_1
_geom_bond_atom_site_label_2
_geom_bond_distance
N1 C2 1.277(2)
N1 C7 1.397(3)
C2 C21 1.490(3)
C2 C3 1.524(2)
C3 C4 1.513(3)
C3 C31 1.532(3)
C3 H3 0.9800
C4 C5 1.346(3)
C4 C41 1.481(3)
C5 C6 1.451(3)
C5 H5 0.9300
C6 C13 1.405(3)
C6 C7 1.411(3)
C7 C16 1.404(3)
C21 C26 1.384(3)
C21 C22 1.392(3)
C22 C23 1.377(4)
C22 H22 0.9300
C23 C24 1.363(4)
C23 H23 0.9300
C24 C25 1.358(4)
C24 H24 0.9300
C25 C26 1.390(3)
C25 H25 0.9300
C26 H26 0.9300
C41 C42 1.386(3)
C41 C46 1.397(3)
C42 C43 1.381(3)
C42 H42 0.9300
C43 C44 1.372(4)
C43 H43 0.9300
C44 C45 1.366(4)
C44 H44 0.9300
C45 C46 1.380(4)
C45 H45 0.9300
C46 H46 0.9300
C31 H31A 0.9600
C31 H31B 0.9600
C31 H31C 0.9600
C13 C14 1.377(4)
C13 H13 0.9300
C14 C15 1.377(4)
C14 H14 0.9300
C15 C16 1.374(3)
C15 H15 0.9300
C16 H16 0.9300

loop_
_geom_torsion_atom_site_label_1
_geom_torsion_atom_site_label_2
_geom_torsion_atom_site_label_3
_geom_torsion_atom_site_label_4
_geom_torsion
C7 N1 C2 C21 -172.66(18)
C7 N1 C2 C3 7.9(3)
N1 C2 C3 C4 -69.5(2)
C21 C2 C3 C4 111.15(19)
N1 C2 C3 C31 57.5(2)
C21 C2 C3 C31 -121.9(2)
C2 C3 C4 C5 61.9(2)
C31 C3 C4 C5 -64.1(2)
C2 C3 C4 C41 -119.41(17)
C31 C3 C4 C41 114.62(19)
C41 C4 C5 C6 177.82(17)
C3 C4 C5 C6 -3.5(3)
C4 C5 C6 C13 152.7(2)
C4 C5 C6 C7 -28.8(3)
C2 N1 C7 C16 -149.88(19)
C2 N1 C7 C6 39.1(3)
C13 C6 C7 N1 168.51(17)
C5 C6 C7 N1 -10.0(3)
C13 C6 C7 C16 -2.2(3)
C5 C6 C7 C16 179.32(17)
N1 C2 C21 C26 161.0(2)
C3 C2 C21 C26 -19.5(3)
N1 C2 C21 C22 -18.1(3)
C3 C2 C21 C22 161.32(18)
C26 C21 C22 C23 1.6(3)
C2 C21 C22 C23 -179.2(2)
C21 C22 C23 C24 -1.1(4)
C22 C23 C24 C25 0.0(4)
C23 C24 C25 C26 0.6(4)
C22 C21 C26 C25 -1.0(3)
C2 C21 C26 C25 179.8(2)
C24 C25 C26 C21 0.0(4)
C5 C4 C41 C42 -33.5(3)
C3 C4 C41 C42 147.83(18)
C5 C4 C41 C46 145.1(2)
C3 C4 C41 C46 -33.6(3)
C46 C41 C42 C43 -0.2(3)
C4 C41 C42 C43 178.4(2)
C41 C42 C43 C44 0.4(3)
C42 C43 C44 C45 -0.1(4)
C43 C44 C45 C46 -0.5(4)
C44 C45 C46 C41 0.7(4)
C42 C41 C46 C45 -0.4(3)
C4 C41 C46 C45 -179.0(2)
C7 C6 C13 C14 4.2(3)
C5 C6 C13 C14 -177.28(18)
C6 C13 C14 C15 -2.2(3)
C13 C14 C15 C16 -1.9(3)
C14 C15 C16 C7 3.8(3)
N1 C7 C16 C15 -173.19(18)
C6 C7 C16 C15 -1.7(3)
